data_2007231
loop_
_publ_author_name
'Kaftory, Menahem'
'Goldberg, Yulia'
'Goldberg, Stephen, Z.'
'Botoshansky, Mark '

_publ_section_title
;
 2,3-Bis(diphenylmethylene)succinic Anhydride, (I),
 2-(2-Adamantylidene)-3-(9-fluorenylidene)succinic Anhydride, (II), and
 2-(9-Fluorenylidene)-3-(3,4,5-trimethoxybenzylidene)succinic
 Anhydride, (III)
;
_journal_issue 5
_journal_name_full 'Acta Crystallographica Section C'
_journal_page_first 683
_journal_page_last 687
_journal_paper_doi 10.1107/S0108270197018441
_journal_volume 54
_journal_year 1998
_chemical_formula_sum 'C30 H20 O3'
_chemical_formula_weight 428.46
_chemical_name_common FULGID-1
_chemical_name_systematic
;
 2,3-diphenylbenzylidenesuccinic anhydride
;
_space_group_IT_number 60
_symmetry_cell_setting orthorhombic
_symmetry_space_group_name_Hall '-P 2n 2ab'
_symmetry_space_group_name_H-M 'P b c n'
_audit_creation_method SHELXL
_cell_angle_alpha 90.00
_cell_angle_beta 90.00
_cell_angle_gamma 90.00
_cell_formula_units_Z 4
_cell_length_a 19.037(6)
_cell_length_b 9.548(3)
_cell_length_c 12.089(4)
_cell_measurement_reflns_used 25
_cell_measurement_temperature 293(2)
_cell_measurement_theta_max 9.6
_cell_measurement_theta_min 2.3
_cell_volume 2197.4(12)
_computing_cell_refinement 'Philips PW110/20 software'
_computing_data_collection 'Philips PW110/20 software (Philips, 1973)'
_computing_data_reduction 'PROCN (Philips, 1973)'
_computing_molecular_graphics 'ORTEPII (Johnson, 1976); TEXSAN (Molecular Structure Corporation, 19??)'
_computing_structure_refinement 'SHELXL-93 (Sheldrick, 1993)'
_computing_structure_solution 'SHELXS-86 (Sheldrick, 1990)'
_diffrn_ambient_temperature 293(2)
_diffrn_measurement_device 'Philips PW1100 four-circle diffractometer'
_diffrn_measurement_method \w/2\q
_diffrn_radiation_monochromator graphite
_diffrn_radiation_source 'fine-focus sealed tube'
_diffrn_radiation_type MoK\a
_diffrn_radiation_wavelength 0.71069
_diffrn_reflns_av_R_equivalents 0.0000
_diffrn_reflns_av_sigmaI/netI 0.0839
_diffrn_reflns_limit_h_max 22
_diffrn_reflns_limit_h_min 0
_diffrn_reflns_limit_k_max 11
_diffrn_reflns_limit_k_min 0
_diffrn_reflns_limit_l_max 14
_diffrn_reflns_limit_l_min 0
_diffrn_reflns_number 1355
_diffrn_reflns_theta_max 22.01
_diffrn_reflns_theta_min 2.14
_diffrn_standards_decay_% 5.3
_diffrn_standards_interval_time '120 min'
_diffrn_standards_number 3
_exptl_absorpt_coefficient_mu 0.083
_exptl_absorpt_correction_type none
_exptl_crystal_colour red
_exptl_crystal_density_diffrn 1.295
_exptl_crystal_density_method none
_exptl_crystal_description cube
_exptl_crystal_F_000 896
_exptl_crystal_size_max 0.50
_exptl_crystal_size_mid 0.30
_exptl_crystal_size_min 0.25
_refine_diff_density_max 0.342
_refine_diff_density_min -0.302
_refine_ls_extinction_method none
_refine_ls_goodness_of_fit_all 0.970
_refine_ls_goodness_of_fit_obs 1.104
_refine_ls_hydrogen_treatment constr
_refine_ls_matrix_type full
_refine_ls_number_parameters 150
_refine_ls_number_reflns 1306
_refine_ls_number_restraints 0
_refine_ls_restrained_S_all 1.507
_refine_ls_restrained_S_obs 1.104
_refine_ls_R_factor_all 0.1608
_refine_ls_R_factor_obs .0868
_refine_ls_shift/esd_max -0.075
_refine_ls_shift/esd_mean 0.010
_refine_ls_structure_factor_coef Fsqd
_refine_ls_weighting_details 'w=1/[\s^2^(Fo^2^)+(0.0060P)^2^+12.5000P] where P=(Fo^2^+2Fc^2^)/3'
_refine_ls_weighting_scheme calc
_refine_ls_wR_factor_all 0.3130
_refine_ls_wR_factor_obs .1742
_reflns_number_observed 795
_reflns_number_total 1355
_reflns_observed_criterion >2sigma(I)
_cod_data_source_file ha1200.cif
_cod_data_source_block I
_cod_depositor_comments
;
The following automatic conversions were performed:
'_symmetry_cell_setting' value 'Orthorhombic' changed to 'orthorhombic'
according to '/home/saulius/struct/CIF-dictionaries/cif_core.dic'
dictionary named 'cif_core.dic' version 2.4.1 from 2010-06-29.

Automatic conversion script
Id: cif_fix_enum 1527 2010-12-29 10:47:43Z saulius 

The following automatic conversions were performed:

'_symmetry_cell_setting' value 'Orthorhombic' changed to
'orthorhombic' according to
/home/saulius/struct/CIF-dictionaries/cif_core.dic dictionary named
'cif_core.dic' version 2.4.1 from 2010-06-29.

Automatic conversion script
Id: cif_fix_values 1715 2011-07-08 13:25:40Z adriana 

The following automatic conversions were performed:

'_refine_ls_weighting_scheme' value 'calc
w=1/[\s^2^(Fo^2^)+(0.0060P)^2^+12.5000P] where P=(Fo^2^+2Fc^2^)/3'
was changed to 'calc'. New tag '_refine_ls_weighting_details' was
created. The value of the new tag was set to
'w=1/[\s^2^(Fo^2^)+(0.0060P)^2^+12.5000P] where P=(Fo^2^+2Fc^2^)/3'.

Automatic conversion script
Id: cif_fix_values 3143 2015-03-26 13:38:13Z robertas 
;
_cod_database_code 2007231

loop_
_symmetry_equiv_pos_as_xyz
'x, y, z'
'-x+1/2, -y+1/2, z+1/2'
'-x, y, -z+1/2'
'x+1/2, -y+1/2, -z'
'-x, -y, -z'
'x-1/2, y-1/2, -z-1/2'
'x, -y, z-1/2'
'-x-1/2, y-1/2, z'

loop_
_atom_site_aniso_label
_atom_site_aniso_U_11
_atom_site_aniso_U_22
_atom_site_aniso_U_33
_atom_site_aniso_U_12
_atom_site_aniso_U_13
_atom_site_aniso_U_23
O1 .064(4) .016(3) .087(5) .000 -.011(4) .000
O2 .071(3) .025(2) .100(4) .010(3) -.025(3) .012(3)
C1 .051(4) .020(4) .085(6) .003(3) -.011(4) .014(4)
C2 .030(3) .021(3) .079(6) .001(3) .001(4) .010(3)
C3 .027(3) .028(3) .063(5) .005(3) .003(3) .011(3)
C4 .045(4) .021(3) .062(5) .001(3) -.004(4) .009(3)
C5 .042(4) .040(4) .086(6) -.005(4) -.011(4) .014(4)
C6 .064(5) .059(5) .070(6) .003(4) -.005(5) .018(4)
C7 .051(6) .095(7) .100(7) -.008(5) -.028(5) .019(6)
C8 .038(5) .113(8) .139(9) -.013(5) -.010(7) .040(7)
C9 .034(4) .081(6) .092(6) -.011(4) -.005(4) .028(5)
C10 .033(4) .027(3) .040(4) -.003(3) .005(3) -.010(3)
C11 .055(4) .032(4) .050(4) -.006(3) .000(4) .000(4)
C12 .066(5) .025(4) .075(6) -.006(3) .010(5) -.007(4)
C13 .057(5) .035(4) .073(6) .004(4) .006(5) .006(4)
C14 .047(4) .038(4) .052(4) -.002(3) .004(4) .003(4)
C15 .035(4) .026(4) .057(5) -.002(3) .004(3) -.009(4)

loop_
_atom_site_label
_atom_site_fract_x
_atom_site_fract_y
_atom_site_fract_z
_atom_site_U_iso_or_equiv
_atom_site_thermal_displace_type
_atom_site_calc_flag
_atom_site_refinement_flags
_atom_site_occupancy
_atom_site_disorder_group
_atom_site_type_symbol
O1 .5000 .1729(6) .7500 .056(2) Uani d S 1 . O
O2 .4121(3) .1477(4) .6307(5) .066(2) Uani d . 1 . O
C1 .4537(4) .0926(6) .6868(7) .052(2) Uani d . 1 . C
C2 .4683(3) -.0535(5) .7180(6) .043(2) Uani d . 1 . C
C3 .4192(3) -.1551(6) .6982(6) .039(2) Uani d . 1 . C
C4 .3650(3) -.1429(6) .6122(6) .043(2) Uani d . 1 . C
C5 .3807(4) -.1022(7) .5073(7) .056(2) Uani d . 1 . C
H5 .4268 -.0768 .4912 .067 Uiso calc . 1 . H
C6 .3319(4) -.0969(8) .4243(7) .064(2) Uani d . 1 . C
H6 .3451 -.0713 .3530 .077 Uiso calc . 1 . H
C7 .2622(4) -.1302(9) .4475(9) .082(3) Uani d . 1 . C
H7 .2277 -.1230 .3935 .098 Uiso calc . 1 . H
C8 .2463(4) -.1735(10) .5512(10) .097(3) Uani d . 1 . C
H8 .2005 -.1999 .5676 .116 Uiso calc . 1 . H
C9 .2953(4) -.1790(9) .6305(8) .069(2) Uani d . 1 . C
H9 .2822 -.2084 .7009 .083 Uiso calc . 1 . H
C10 .4190(3) -.2817(6) .7677(5) .033(2) Uani d . 1 . C
C11 .4047(3) -.4081(6) .7124(6) .046(2) Uani d . 1 . C
H11 .3965 -.4122 .6366 .055 Uiso calc . 1 . H
C12 .4038(4) -.5268(6) .7792(7) .055(2) Uani d . 1 . C
H12 .3954 -.6134 .7466 .066 Uiso calc . 1 . H
C13 .4143(4) -.5216(7) .8876(7) .055(2) Uani d . 1 . C
H13 .4131 -.6043 .9282 .066 Uiso calc . 1 . H
C14 .4271(3) -.3969(7) .9419(6) .046(2) Uani d . 1 . C
H14 .4343 -.3929 1.0179 .055 Uiso calc . 1 . H
C15 .4285(3) -.2787(6) .8763(6) .039(2) Uani d . 1 . C
H15 .4364 -.1926 .9100 .047 Uiso calc . 1 . H

loop_
_atom_type_symbol
_atom_type_description
_atom_type_scat_dispersion_real
_atom_type_scat_dispersion_imag
_atom_type_scat_source
O O 0.0106 0.0060 'International Tables Vol C Tables 4.2.6.8 and 6.1.1.4'
C C 0.0033 0.0016 'International Tables Vol C Tables 4.2.6.8 and 6.1.1.4'
H H 0.0000 0.0000 'International Tables Vol C Tables 4.2.6.8 and 6.1.1.4'

loop_
_geom_angle_atom_site_label_1
_geom_angle_atom_site_label_2
_geom_angle_atom_site_label_3
_geom_angle_site_symmetry_1
_geom_angle_site_symmetry_3
_geom_angle
C1 O1 C1 3_656 . 113.3(7)
O2 C1 O1 . . 119.9(5)
O2 C1 C2 . . 134.7(7)
O1 C1 C2 . . 105.2(6)
C3 C2 C2 . 3_656 132.1(4)
C3 C2 C1 . . 119.9(6)
C2 C2 C1 3_656 . 107.3(4)
C2 C3 C4 . . 123.2(6)
C2 C3 C10 . . 118.9(6)
C4 C3 C10 . . 117.9(5)
C5 C4 C9 . . 115.5(7)
C5 C4 C3 . . 121.9(6)
C9 C4 C3 . . 122.6(7)
C4 C5 C6 . . 123.0(7)
C4 C5 H5 . . 118.5(8)
C6 C5 H5 . . 118.5(8)
C5 C6 C7 . . 119.4(8)
C5 C6 H6 . . 120.3(8)
C7 C6 H6 . . 120.3(8)
C8 C7 C6 . . 118.0(8)
C8 C7 H7 . . 121.0(10)
C6 C7 H7 . . 121.0(10)
C9 C8 C7 . . 121.3(8)
C9 C8 H8 . . 119.4(11)
C7 C8 H8 . . 119.3(11)
C8 C9 C4 . . 122.8(8)
C8 C9 H9 . . 118.6(8)
C4 C9 H9 . . 118.6(8)
C15 C10 C11 . . 121.1(6)
C15 C10 C3 . . 123.2(6)
C11 C10 C3 . . 115.7(6)
C12 C11 C10 . . 115.1(6)
C12 C11 H11 . . 122.4(7)
C10 C11 H11 . . 122.4(6)
C13 C12 C11 . . 122.8(7)
C13 C12 H12 . . 118.6(8)
C11 C12 H12 . . 118.6(8)
C12 C13 C14 . . 121.9(7)
C12 C13 H13 . . 119.1(8)
C14 C13 H13 . . 119.0(8)
C15 C14 C13 . . 115.8(6)
C15 C14 H14 . . 122.1(7)
C13 C14 H14 . . 122.1(7)
C10 C15 C14 . . 123.3(6)
C10 C15 H15 . . 118.3(7)
C14 C15 H15 . . 118.3(7)

loop_
_geom_bond_atom_site_label_1
_geom_bond_atom_site_label_2
_geom_bond_site_symmetry_2
_geom_bond_distance
_geom_bond_publ_flag
O1 C1 3_656 1.396(7) ?
O1 C1 . 1.396(7) ?
O2 C1 . 1.169(7) ?
C1 C2 . 1.472(8) ?
C2 C3 . 1.368(8) ?
C2 C2 3_656 1.435(12) ?
C3 C4 . 1.469(9) ?
C3 C10 . 1.473(8) ?
C4 C5 . 1.360(9) ?
C4 C9 . 1.388(9) ?
C5 C6 . 1.369(10) ?
C5 H5 . .930(7) ?
C6 C7 . 1.392(11) ?
C6 H6 . .930(8) ?
C7 C8 . 1.354(13) ?
C7 H7 . .930(8) ?
C8 C9 . 1.339(12) ?
C8 H8 . .930(8) ?
C9 H9 . .930(9) ?
C10 C15 . 1.326(9) ?
C10 C11 . 1.407(8) ?
C11 C12 . 1.392(9) ?
C11 H11 . .930(7) ?
C12 C13 . 1.326(10) ?
C12 H12 . .930(6) ?
C13 C14 . 1.381(9) ?
C13 H13 . .930(7) ?
C14 C15 . 1.379(9) ?
C14 H14 . .930(7) ?
C15 H15 . .930(6) ?

loop_
_geom_torsion_atom_site_label_1
_geom_torsion_atom_site_label_2
_geom_torsion_atom_site_label_3
_geom_torsion_atom_site_label_4
_geom_torsion_site_symmetry_1
_geom_torsion_site_symmetry_4
_geom_torsion
C1 O1 C1 O2 3_656 . 179.6(9)
C1 O1 C1 C2 3_656 . 4.2(3)
O2 C1 C2 C3 . . -14.4(14)
O1 C1 C2 C3 . . 160.0(6)
O2 C1 C2 C2 . 3_656 174.5(9)
O1 C1 C2 C2 . 3_656 -11.1(9)
C2 C2 C3 C4 3_656 . -167.3(9)
C1 C2 C3 C4 . . 24.2(10)
C2 C2 C3 C10 3_656 . 14.3(13)
C1 C2 C3 C10 . . -154.2(6)
C2 C3 C4 C5 . . 47.7(10)
C10 C3 C4 C5 . . -133.9(6)
C2 C3 C4 C9 . . -135.9(7)
C10 C3 C4 C9 . . 42.5(9)
C9 C4 C5 C6 . . -0.1(11)
C3 C4 C5 C6 . . 176.5(7)
C4 C5 C6 C7 . . 2.0(12)
C5 C6 C7 C8 . . -3.2(13)
C6 C7 C8 C9 . . 2.6(16)
C7 C8 C9 C4 . . -0.7(16)
C5 C4 C9 C8 . . -0.6(12)
C3 C4 C9 C8 . . -177.2(8)
C2 C3 C10 C15 . . 41.7(9)
C4 C3 C10 C15 . . -136.7(7)
C2 C3 C10 C11 . . -141.1(6)
C4 C3 C10 C11 . . 40.4(8)
C15 C10 C11 C12 . . -2.0(10)
C3 C10 C11 C12 . . -179.2(6)
C10 C11 C12 C13 . . 1.1(11)
C11 C12 C13 C14 . . 0.0(13)
C12 C13 C14 C15 . . -0.3(11)
C11 C10 C15 C14 . . 1.8(10)
C3 C10 C15 C14 . . 178.8(6)
C13 C14 C15 C10 . . -0.7(10)
